data_4513437
loop_
_publ_author_name
'Srivastava, Sumit'
'Aggarwal, Himanshu'
'Gupta, Rajeev'

_publ_section_title
;
 Three-Dimensional Heterometallic Coordination Networks: Syntheses,
 Crystal Structures, Topologies, and Heterogeneous Catalysis
;
_journal_issue 8
_journal_name_full 'Crystal Growth &amp; Design'
_journal_page_first 4110
_journal_paper_doi 10.1021/acs.cgd.5b00697
_journal_volume 15
_journal_year 2015
_chemical_formula_moiety 'C84 H46 Cd3 Co2 N12 O34, 18(O)'
_chemical_formula_sum 'C84 H46 Cd3 Co2 N12 O52'
_chemical_formula_weight 2510.42
_chemical_name_systematic
;
 ?
;
_space_group_IT_number 14
_symmetry_cell_setting monoclinic
_symmetry_space_group_name_Hall '-P 2ybc'
_symmetry_space_group_name_H-M 'P 1 21/c 1'
_atom_sites_solution_hydrogens geom
_atom_sites_solution_primary direct
_atom_sites_solution_secondary difmap
_audit_creation_method SHELXL-97
_cell_angle_alpha 90.000(5)
_cell_angle_beta 93.910(5)
_cell_angle_gamma 90.000(5)
_cell_formula_units_Z 2
_cell_length_a 13.562(5)
_cell_length_b 17.989(5)
_cell_length_c 19.981(5)
_cell_measurement_temperature 293(2)
_cell_volume 4863(3)
_computing_cell_refinement 'X-calibur s SAINT'
_computing_data_collection 'Xcalibur, Sapphire3'
_computing_data_reduction 'X-calibur s SAINT'
_computing_molecular_graphics 'Oxford SHELXTL'
_computing_publication_material 'Oxford SHELXTL'
_computing_structure_refinement 'SHELXL-97 (Sheldrick, 1997)'
_computing_structure_solution 'SHELXS-97 (Sheldirck, 1990)'
_diffrn_ambient_temperature 293(2)
_diffrn_measured_fraction_theta_full 0.998
_diffrn_measured_fraction_theta_max 0.998
_diffrn_measurement_device_type 'xcalibur sapphire3'
_diffrn_measurement_method '\w scans'
_diffrn_radiation_monochromator graphite
_diffrn_radiation_source 'fine-focus sealed tube'
_diffrn_radiation_type MoK\a
_diffrn_radiation_wavelength 0.71073
_diffrn_reflns_av_R_equivalents 0.0303
_diffrn_reflns_av_sigmaI/netI 0.0296
_diffrn_reflns_limit_h_max 16
_diffrn_reflns_limit_h_min -16
_diffrn_reflns_limit_k_max 21
_diffrn_reflns_limit_k_min -21
_diffrn_reflns_limit_l_max 23
_diffrn_reflns_limit_l_min -23
_diffrn_reflns_number 34320
_diffrn_reflns_theta_full 25.00
_diffrn_reflns_theta_max 25.00
_diffrn_reflns_theta_min 2.85
_exptl_absorpt_coefficient_mu 1.089
_exptl_absorpt_correction_T_max 0.8130
_exptl_absorpt_correction_T_min 0.7780
_exptl_absorpt_correction_type multi-scan
_exptl_absorpt_process_details sadabs
_exptl_crystal_colour GREEN
_exptl_crystal_density_diffrn 1.714
_exptl_crystal_density_method 'not measured'
_exptl_crystal_description BLOCK
_exptl_crystal_F_000 2496
_exptl_crystal_size_max 0.23
_exptl_crystal_size_mid 0.21
_exptl_crystal_size_min 0.19
_refine_diff_density_max 1.062
_refine_diff_density_min -2.076
_refine_diff_density_rms 0.126
_refine_ls_extinction_method none
_refine_ls_goodness_of_fit_ref 1.084
_refine_ls_hydrogen_treatment mixed
_refine_ls_matrix_type full
_refine_ls_number_parameters 717
_refine_ls_number_reflns 8552
_refine_ls_number_restraints 9
_refine_ls_restrained_S_all 1.083
_refine_ls_R_factor_all 0.0690
_refine_ls_R_factor_gt 0.0614
_refine_ls_shift/su_max 0.001
_refine_ls_shift/su_mean 0.000
_refine_ls_structure_factor_coef Fsqd
_refine_ls_weighting_details 'calc w=1/[\s^2^(Fo^2^)+(0.0797P)^2^+19.2564P] where P=(Fo^2^+2Fc^2^)/3'
_refine_ls_weighting_scheme calc
_refine_ls_wR_factor_gt 0.1627
_refine_ls_wR_factor_ref 0.1676
_reflns_number_gt 7582
_reflns_number_total 8565
_reflns_threshold_expression >2sigma(I)
_cod_data_source_file cg5b00697_si_003.cif
_cod_data_source_block shelxl
_cod_depositor_comments 'Adding full bibliography for 4513435--4513438.cif.'
_cod_original_sg_symbol_H-M 'P 21/c'
_cod_database_code 4513437

loop_
_symmetry_equiv_pos_as_xyz
'x, y, z'
'-x, y+1/2, -z+1/2'
'-x, -y, -z'
'x, -y-1/2, z-1/2'

loop_
_atom_site_label
_atom_site_type_symbol
_atom_site_fract_x
_atom_site_fract_y
_atom_site_fract_z
_atom_site_U_iso_or_equiv
_atom_site_adp_type
_atom_site_occupancy
_atom_site_symmetry_multiplicity
_atom_site_calc_flag
_atom_site_refinement_flags
_atom_site_disorder_assembly
_atom_site_disorder_group
Cd1 Cd 0.0000 0.0000 0.0000 0.0416(2) Uani 1 2 d S . .
Cd2 Cd -0.16891(4) 0.11087(5) -0.52268(3) 0.0349(2) Uani 0.7992(16) 1 d PU A 1
Cd3 Cd -0.15472(18) 0.1509(2) -0.52529(12) 0.0349(2) Uani 0.2008(16) 1 d P A 2
Co1 Co -0.33283(5) -0.17365(4) 0.26447(3) 0.02140(18) Uani 1 1 d . . .
O13 O -0.1635(3) 0.0973(3) -0.4043(2) 0.0428(10) Uani 1 1 d . . .
O4 O -0.6053(3) -0.0932(2) -0.0320(2) 0.0430(10) Uani 1 1 d . . .
O11 O -0.2455(3) 0.0301(2) 0.2132(2) 0.0414(10) Uani 1 1 d . . .
O14 O -0.1598(3) 0.0538(3) -0.1513(2) 0.0557(14) Uani 1 1 d . . .
O10 O -0.2687(3) 0.1703(3) -0.6230(2) 0.0491(11) Uani 1 1 d . . .
O15 O -0.0167(3) 0.0079(3) -0.1096(2) 0.0457(11) Uani 1 1 d . . .
O12 O -0.0241(3) 0.1199(4) -0.4475(2) 0.0628(16) Uani 1 1 d . . .
O3 O -0.2623(3) -0.0156(3) -0.0716(2) 0.0589(14) Uani 1 1 d . . .
O6 O -0.5414(4) -0.2986(3) 0.3439(2) 0.0542(13) Uani 1 1 d . . .
C11 C -0.4685(4) -0.1352(3) 0.0359(3) 0.0274(11) Uani 1 1 d . . .
O8 O -0.3433(4) -0.5321(3) 0.1207(3) 0.0684(15) Uani 1 1 d . . .
O9 O -0.3248(3) 0.0846(3) -0.5565(2) 0.0568(13) Uani 1 1 d . . .
C28 C -0.3351(5) 0.1270(3) -0.6071(3) 0.0386(14) Uani 1 1 d . . .
N5 N -0.4325(3) -0.1025(2) 0.2316(2) 0.0241(9) Uani 1 1 d . . .
N3 N -0.3704(3) -0.1498(2) 0.3547(2) 0.0273(9) Uani 1 1 d . . .
C41 C -0.0723(4) 0.1065(4) -0.3978(3) 0.0360(13) Uani 1 1 d . A .
C39 C -0.0181(4) 0.0675(3) -0.2139(3) 0.0280(11) Uani 1 1 d . . .
C33 C -0.3945(4) -0.0359(3) 0.2155(2) 0.0259(11) Uani 1 1 d . . .
N4 N -0.4282(3) -0.2542(2) 0.2729(2) 0.0258(9) Uani 1 1 d . . .
O1 O -0.1718(4) -0.2634(3) 0.1253(2) 0.0590(13) Uani 1 1 d . . .
N6 N 0.2429(3) 0.0882(2) -0.2578(2) 0.0241(9) Uani 1 1 d . . .
C10 C -0.4054(4) -0.0924(3) -0.0009(3) 0.0298(12) Uani 1 1 d . . .
H10 H -0.4298 -0.0661 -0.0385 0.036 Uiso 1 1 calc R . .
N2 N -0.2962(3) -0.2032(2) 0.1758(2) 0.0259(9) Uani 1 1 d . . .
O2 O -0.1484(3) -0.0432(3) 0.0080(2) 0.0672(17) Uani 1 1 d . . .
C38 C -0.0690(4) 0.0818(3) -0.2745(3) 0.0297(12) Uani 1 1 d . A .
H40 H -0.1377 0.0801 -0.2780 0.036 Uiso 1 1 calc R . .
C27 C -0.3226(6) -0.4773(4) 0.1622(4) 0.0514(17) Uani 1 1 d . . .
C34 C -0.2857(4) -0.0281(3) 0.2289(3) 0.0282(11) Uani 1 1 d . . .
C9 C -0.3065(4) -0.0898(3) 0.0197(2) 0.0276(11) Uani 1 1 d . . .
C37 C -0.0177(4) 0.0987(3) -0.3306(3) 0.0291(11) Uani 1 1 d . . .
C30 C -0.5917(4) -0.0579(3) 0.1955(3) 0.0363(13) Uani 1 1 d . . .
H29 H -0.6593 -0.0664 0.1890 0.044 Uiso 1 1 calc R . .
C25 C -0.5671(4) -0.3734(3) 0.1465(3) 0.0305(12) Uani 1 1 d . . .
C13 C -0.2325(4) -0.0463(3) -0.0174(3) 0.0332(12) Uani 1 1 d . . .
O5 O -0.6283(3) -0.1891(3) 0.0362(3) 0.0588(14) Uani 1 1 d . . .
C35 C 0.1374(4) 0.0883(3) -0.2640(2) 0.0246(11) Uani 1 1 d . . .
C23 C -0.4047(4) -0.4237(3) 0.1705(3) 0.0349(13) Uani 1 1 d . . .
N1 N -0.2277(3) -0.2402(2) 0.2939(2) 0.0281(10) Uani 1 1 d . . .
C14 C -0.5755(4) -0.1421(3) 0.0135(3) 0.0329(12) Uani 1 1 d . . .
C20 C -0.4756(4) -0.2545(3) 0.3292(3) 0.0343(13) Uani 1 1 d . . .
C5 C -0.1764(4) -0.2663(3) 0.2441(3) 0.0343(12) Uani 1 1 d . . .
C22 C -0.3825(4) -0.3664(3) 0.2149(3) 0.0328(12) Uani 1 1 d . . .
H26 H -0.3202 -0.3640 0.2374 0.039 Uiso 1 1 calc R . .
O16 O -0.0516(5) 0.1159(3) 0.0129(3) 0.0678(15) Uani 1 1 d D . .
C32 C -0.4527(4) 0.0203(3) 0.1887(3) 0.0329(12) Uani 1 1 d . . .
H31 H -0.4249 0.0656 0.1778 0.039 Uiso 1 1 calc R . .
C42 C -0.0678(4) 0.0417(3) -0.1528(3) 0.0345(13) Uani 1 1 d . . .
C19 C -0.4423(4) -0.1943(3) 0.3755(3) 0.0355(13) Uani 1 1 d . . .
C12 C -0.4325(4) -0.1745(3) 0.0918(2) 0.0260(11) Uani 1 1 d . . .
H8 H -0.4748 -0.2045 0.1147 0.031 Uiso 1 1 calc R . .
C24 C -0.4958(4) -0.4281(3) 0.1362(3) 0.0356(13) Uani 1 1 d . . .
H24 H -0.5101 -0.4669 0.1063 0.043 Uiso 1 1 calc R . .
C6 C -0.2154(4) -0.2432(3) 0.1750(3) 0.0362(13) Uani 1 1 d . . .
C18 C -0.4806(6) -0.1847(4) 0.4370(3) 0.059(2) Uani 1 1 d . . .
H18 H -0.5303 -0.2158 0.4505 0.071 Uiso 1 1 calc R . .
C8 C -0.2708(4) -0.1274(3) 0.0767(3) 0.0293(12) Uani 1 1 d . . .
H12 H -0.2039 -0.1247 0.0902 0.035 Uiso 1 1 calc R . .
C36 C 0.0848(4) 0.1022(3) -0.3251(3) 0.0269(11) Uani 1 1 d . A .
H38 H 0.1188 0.1140 -0.3626 0.032 Uiso 1 1 calc R . .
O7 O -0.2438(4) -0.4704(3) 0.1910(4) 0.086(2) Uani 1 1 d . . .
C2 C -0.1224(5) -0.3081(4) 0.3710(4) 0.0563(19) Uani 1 1 d . . .
H4 H -0.1051 -0.3217 0.4151 0.068 Uiso 1 1 calc R . .
C31 C -0.5527(4) 0.0088(3) 0.1781(3) 0.0367(13) Uani 1 1 d . . .
H30 H -0.5934 0.0460 0.1593 0.044 Uiso 1 1 calc R . .
C40 C 0.0850(4) 0.0705(3) -0.2091(2) 0.0274(11) Uani 1 1 d . A .
H36 H 0.1192 0.0603 -0.1682 0.033 Uiso 1 1 calc R . .
C21 C -0.4517(4) -0.3127(3) 0.2263(3) 0.0286(11) Uani 1 1 d . . .
C7 C -0.3334(4) -0.1692(3) 0.1140(2) 0.0251(11) Uani 1 1 d . . .
C3 C -0.0696(5) -0.3337(4) 0.3206(4) 0.061(2) Uani 1 1 d . . .
H3 H -0.0155 -0.3646 0.3298 0.073 Uiso 1 1 calc R . .
C4 C -0.0975(5) -0.3131(4) 0.2555(4) 0.0539(18) Uani 1 1 d . . .
H2 H -0.0633 -0.3308 0.2200 0.065 Uiso 1 1 calc R . .
C1 C -0.2018(4) -0.2617(3) 0.3566(3) 0.0383(14) Uani 1 1 d . . .
H5 H -0.2382 -0.2450 0.3914 0.046 Uiso 1 1 calc R . .
C26 C -0.5445(4) -0.3164(3) 0.1918(3) 0.0298(12) Uani 1 1 d . . .
H22 H -0.5917 -0.2803 0.1992 0.036 Uiso 1 1 calc R . .
C17 C -0.4444(7) -0.1285(5) 0.4778(4) 0.072(3) Uani 1 1 d . . .
H17 H -0.4692 -0.1210 0.5195 0.086 Uiso 1 1 calc R . .
C29 C -0.5300(4) -0.1126(3) 0.2229(3) 0.0313(12) Uani 1 1 d . . .
H28 H -0.5570 -0.1575 0.2355 0.038 Uiso 1 1 calc R . .
C15 C -0.3359(4) -0.0949(3) 0.3951(3) 0.0336(12) Uani 1 1 d . . .
H15 H -0.2868 -0.0638 0.3808 0.040 Uiso 1 1 calc R . .
C16 C -0.3715(6) -0.0835(4) 0.4569(3) 0.0516(17) Uani 1 1 d . . .
H16 H -0.3461 -0.0454 0.4844 0.062 Uiso 1 1 calc R . .
O20 O -0.7831(3) -0.1103(3) -0.0966(2) 0.0545(12) Uani 1 1 d . . .
O21 O -0.7354(5) -0.2458(4) -0.1522(3) 0.0799(17) Uani 1 1 d . . .
O22 O -0.1181(5) 0.1307(4) -0.7287(3) 0.094(2) Uani 1 1 d . . .
O23 O -0.2290(6) 0.2888(4) -0.7066(3) 0.097(2) Uani 1 1 d . . .
O24 O 0.1346(5) 0.0895(4) -0.5967(4) 0.105(2) Uani 1 1 d . . .
O26 O -0.0268(10) 0.2187(8) -0.0905(7) 0.135(5) Uani 0.723(13) 1 d P B 1
O26' O 0.033(3) 0.238(2) -0.0288(19) 0.135(5) Uani 0.277(13) 1 d P B 2
O19 O -0.0599(5) 0.1231(5) -0.6016(3) 0.091(3) Uani 0.866(11) 1 d P A 1
O19' O -0.083(3) 0.055(4) -0.575(2) 0.091(3) Uani 0.134(11) 1 d P A 2
O18 O -0.2053(4) 0.2341(3) -0.4836(3) 0.0565(16) Uani 0.892(9) 1 d P A 1
O18' O -0.213(4) 0.082(3) -0.495(2) 0.0565(16) Uani 0.108(9) 1 d P A 2
O17 O -0.1377(5) -0.0203(4) -0.5235(3) 0.0805(17) Uani 1 1 d . . .
O25 O 0.1537(19) 0.309(2) 0.0053(8) 0.47(2) Uani 1 1 d . . .
HW1A H -0.105(3) 0.128(3) 0.029(3) 0.06(2) Uiso 1 1 d D . .
HW1B H -0.039(5) 0.152(3) -0.013(3) 0.05(2) Uiso 1 1 d D . .

loop_
_atom_site_aniso_label
_atom_site_aniso_U_11
_atom_site_aniso_U_22
_atom_site_aniso_U_33
_atom_site_aniso_U_23
_atom_site_aniso_U_13
_atom_site_aniso_U_12
Cd1 0.0287(3) 0.0647(5) 0.0309(3) 0.0086(3) -0.0020(2) -0.0091(3)
Cd2 0.0270(3) 0.0517(5) 0.0247(3) 0.0026(3) -0.0074(2) 0.0004(3)
Cd3 0.0270(3) 0.0517(5) 0.0247(3) 0.0026(3) -0.0074(2) 0.0004(3)
Co1 0.0171(3) 0.0290(4) 0.0176(3) 0.0055(3) -0.0029(2) -0.0044(3)
O13 0.025(2) 0.069(3) 0.032(2) 0.004(2) -0.0093(17) -0.0082(19)
O4 0.030(2) 0.054(3) 0.044(2) 0.012(2) -0.0064(18) -0.0012(19)
O11 0.034(2) 0.036(2) 0.053(3) 0.0150(19) -0.0080(19) -0.0116(18)
O14 0.023(2) 0.102(4) 0.043(3) 0.033(3) 0.0075(18) 0.000(2)
O10 0.028(2) 0.074(3) 0.044(3) 0.014(2) -0.0066(19) -0.004(2)
O15 0.034(2) 0.076(3) 0.027(2) 0.020(2) 0.0017(18) 0.005(2)
O12 0.030(2) 0.138(5) 0.020(2) 0.016(2) -0.0005(18) 0.002(3)
O3 0.033(2) 0.103(4) 0.040(3) 0.038(3) -0.001(2) -0.012(2)
O6 0.058(3) 0.052(3) 0.055(3) -0.004(2) 0.024(2) -0.031(2)
C11 0.022(3) 0.036(3) 0.024(3) -0.001(2) -0.001(2) -0.004(2)
O8 0.058(3) 0.066(3) 0.080(4) -0.030(3) -0.002(3) 0.008(3)
O9 0.044(3) 0.066(3) 0.057(3) 0.027(3) -0.023(2) -0.003(2)
C28 0.036(3) 0.043(3) 0.036(3) -0.001(3) -0.004(3) 0.012(3)
N5 0.019(2) 0.034(2) 0.019(2) 0.0032(17) -0.0010(16) -0.0008(17)
N3 0.028(2) 0.032(2) 0.021(2) 0.0063(18) -0.0039(18) -0.0018(19)
C41 0.030(3) 0.055(4) 0.022(3) 0.000(2) -0.005(2) 0.005(3)
C39 0.025(3) 0.036(3) 0.022(3) 0.006(2) 0.001(2) -0.005(2)
C33 0.026(3) 0.033(3) 0.019(2) 0.004(2) 0.001(2) 0.000(2)
N4 0.023(2) 0.031(2) 0.023(2) 0.0025(18) -0.0004(17) -0.0085(18)
O1 0.064(3) 0.074(3) 0.040(3) 0.002(2) 0.011(2) 0.030(3)
N6 0.017(2) 0.033(2) 0.022(2) 0.0065(18) -0.0052(16) -0.0055(17)
C10 0.025(3) 0.042(3) 0.021(3) 0.006(2) -0.002(2) -0.001(2)
N2 0.023(2) 0.035(2) 0.019(2) 0.0046(18) -0.0005(17) -0.0021(18)
O2 0.030(2) 0.116(5) 0.054(3) 0.038(3) -0.010(2) -0.035(3)
C38 0.020(2) 0.043(3) 0.025(3) 0.004(2) -0.002(2) -0.006(2)
C27 0.058(5) 0.040(4) 0.055(4) -0.001(3) -0.003(4) 0.007(3)
C34 0.027(3) 0.036(3) 0.021(2) 0.002(2) -0.003(2) -0.004(2)
C9 0.023(3) 0.039(3) 0.021(2) 0.002(2) 0.002(2) -0.007(2)
C37 0.025(3) 0.039(3) 0.023(3) 0.001(2) -0.003(2) -0.005(2)
C30 0.024(3) 0.051(4) 0.033(3) 0.000(3) -0.005(2) 0.007(3)
C25 0.023(3) 0.040(3) 0.028(3) 0.000(2) -0.003(2) -0.004(2)
C13 0.027(3) 0.048(3) 0.025(3) 0.004(2) 0.003(2) -0.005(2)
O5 0.030(2) 0.081(4) 0.064(3) 0.027(3) -0.012(2) -0.021(2)
C35 0.021(2) 0.030(3) 0.022(2) 0.004(2) -0.005(2) -0.008(2)
C23 0.035(3) 0.032(3) 0.037(3) 0.007(2) -0.002(2) 0.004(2)
N1 0.021(2) 0.035(2) 0.027(2) 0.0097(19) -0.0046(18) -0.0055(18)
C14 0.023(3) 0.047(3) 0.028(3) -0.003(3) -0.002(2) -0.002(2)
C20 0.037(3) 0.035(3) 0.032(3) 0.004(2) 0.006(2) -0.008(2)
C5 0.028(3) 0.037(3) 0.036(3) 0.007(2) -0.005(2) 0.003(2)
C22 0.032(3) 0.032(3) 0.033(3) 0.009(2) -0.009(2) -0.005(2)
O16 0.063(4) 0.066(4) 0.076(4) -0.004(3) 0.013(3) 0.009(3)
C32 0.039(3) 0.033(3) 0.026(3) 0.006(2) -0.002(2) 0.004(2)
C42 0.029(3) 0.049(3) 0.026(3) 0.005(3) 0.003(2) -0.009(3)
C19 0.042(3) 0.034(3) 0.031(3) 0.004(2) 0.008(2) -0.010(3)
C12 0.026(3) 0.033(3) 0.019(2) -0.001(2) 0.001(2) -0.008(2)
C24 0.046(3) 0.033(3) 0.027(3) -0.004(2) 0.002(2) -0.009(3)
C6 0.039(3) 0.040(3) 0.029(3) 0.004(2) 0.003(2) 0.004(3)
C18 0.080(5) 0.057(4) 0.044(4) -0.006(3) 0.032(4) -0.029(4)
C8 0.024(3) 0.043(3) 0.021(2) 0.000(2) -0.001(2) -0.006(2)
C36 0.024(3) 0.035(3) 0.021(2) 0.007(2) 0.001(2) -0.008(2)
O7 0.053(3) 0.077(4) 0.123(5) -0.024(4) -0.034(4) 0.031(3)
C2 0.049(4) 0.066(5) 0.052(4) 0.031(4) -0.012(3) 0.011(3)
C31 0.036(3) 0.045(3) 0.028(3) 0.002(2) -0.007(2) 0.017(3)
C40 0.024(3) 0.040(3) 0.017(2) 0.005(2) -0.006(2) -0.009(2)
C21 0.028(3) 0.029(3) 0.028(3) 0.007(2) -0.001(2) -0.011(2)
C7 0.027(3) 0.031(3) 0.018(2) 0.001(2) -0.001(2) -0.005(2)
C3 0.043(4) 0.069(5) 0.069(5) 0.024(4) -0.010(4) 0.019(4)
C4 0.042(4) 0.065(5) 0.055(4) 0.009(4) 0.005(3) 0.017(3)
C1 0.033(3) 0.048(4) 0.033(3) 0.012(3) -0.004(2) -0.002(3)
C26 0.025(3) 0.034(3) 0.030(3) 0.002(2) 0.001(2) -0.005(2)
C17 0.102(7) 0.080(6) 0.038(4) -0.017(4) 0.034(4) -0.030(5)
C29 0.023(3) 0.042(3) 0.028(3) 0.000(2) -0.001(2) -0.003(2)
C15 0.037(3) 0.036(3) 0.027(3) 0.005(2) -0.005(2) -0.009(2)
C16 0.076(5) 0.047(4) 0.031(3) -0.008(3) 0.006(3) -0.007(4)
O20 0.040(2) 0.075(3) 0.047(3) 0.016(2) -0.007(2) 0.002(2)
O21 0.074(4) 0.095(5) 0.073(4) -0.002(3) 0.019(3) -0.003(3)
O22 0.070(4) 0.138(6) 0.073(4) -0.031(4) 0.001(3) -0.042(4)
O23 0.109(5) 0.108(5) 0.074(4) 0.017(4) 0.001(4) -0.041(4)
O24 0.083(5) 0.115(6) 0.119(6) 0.014(5) 0.019(4) 0.024(4)
O26 0.122(10) 0.167(11) 0.119(9) 0.038(9) 0.042(7) -0.039(8)
O26' 0.122(10) 0.167(11) 0.119(9) 0.038(9) 0.042(7) -0.039(8)
O19 0.045(4) 0.182(9) 0.047(4) 0.014(4) 0.008(3) 0.004(4)
O19' 0.045(4) 0.182(9) 0.047(4) 0.014(4) 0.008(3) 0.004(4)
O18 0.046(3) 0.073(4) 0.048(3) 0.006(3) -0.014(2) 0.001(3)
O18' 0.046(3) 0.073(4) 0.048(3) 0.006(3) -0.014(2) 0.001(3)
O17 0.068(4) 0.083(4) 0.090(4) -0.014(3) -0.003(3) 0.014(3)
O25 0.35(3) 0.92(7) 0.128(13) 0.04(2) 0.010(15) 0.26(4)

loop_
_atom_type_symbol
_atom_type_description
_atom_type_scat_dispersion_real
_atom_type_scat_dispersion_imag
_atom_type_scat_source
C C 0.0033 0.0016 'International Tables Vol C Tables 4.2.6.8 and 6.1.1.4'
H H 0.0000 0.0000 'International Tables Vol C Tables 4.2.6.8 and 6.1.1.4'
N N 0.0061 0.0033 'International Tables Vol C Tables 4.2.6.8 and 6.1.1.4'
O O 0.0106 0.0060 'International Tables Vol C Tables 4.2.6.8 and 6.1.1.4'
Co Co 0.3494 0.9721 'International Tables Vol C Tables 4.2.6.8 and 6.1.1.4'
Cd Cd -0.8075 1.2024 'International Tables Vol C Tables 4.2.6.8 and 6.1.1.4'

loop_
_geom_angle_atom_site_label_1
_geom_angle_atom_site_label_2
_geom_angle_atom_site_label_3
_geom_angle
_geom_angle_site_symmetry_1
_geom_angle_site_symmetry_3
O2 Cd1 O2 180.0(3) . 3
O2 Cd1 O15 86.35(17) . 3
O2 Cd1 O15 93.65(17) 3 3
O2 Cd1 O15 93.65(17) . .
O2 Cd1 O15 86.35(17) 3 .
O15 Cd1 O15 180.00(3) 3 .
O2 Cd1 O16 91.5(2) . .
O2 Cd1 O16 88.5(2) 3 .
O15 Cd1 O16 87.5(2) 3 .
O15 Cd1 O16 92.5(2) . .
O2 Cd1 O16 88.5(2) . 3
O2 Cd1 O16 91.5(2) 3 3
O15 Cd1 O16 92.5(2) 3 3
O15 Cd1 O16 87.5(2) . 3
O16 Cd1 O16 180.0(3) . 3
O9 Cd2 O19 117.7(2) . .
O9 Cd2 O13 104.20(16) . .
O19 Cd2 O13 137.1(2) . .
O9 Cd2 O12 157.83(17) . .
O19 Cd2 O12 83.3(2) . .
O13 Cd2 O12 54.10(14) . .
O9 Cd2 O17 87.4(2) . .
O19 Cd2 O17 88.1(3) . .
O13 Cd2 O17 85.0(2) . .
O12 Cd2 O17 86.2(2) . .
O9 Cd2 O18 94.69(19) . .
O19 Cd2 O18 107.2(3) . .
O13 Cd2 O18 76.42(17) . .
O12 Cd2 O18 84.97(19) . .
O17 Cd2 O18 161.2(2) . .
O9 Cd2 O10 54.09(15) . .
O19 Cd2 O10 75.4(2) . .
O13 Cd2 O10 142.92(15) . .
O12 Cd2 O10 145.63(17) . .
O17 Cd2 O10 119.18(19) . .
O18 Cd2 O10 76.22(17) . .
O9 Cd2 C28 27.14(18) . .
O19 Cd2 C28 96.3(2) . .
O13 Cd2 C28 126.40(16) . .
O12 Cd2 C28 170.0(2) . .
O17 Cd2 C28 103.8(2) . .
O18 Cd2 C28 85.63(17) . .
O10 Cd2 C28 26.96(16) . .
O9 Cd2 C41 130.98(18) . .
O19 Cd2 C41 110.3(2) . .
O13 Cd2 C41 26.98(16) . .
O12 Cd2 C41 27.13(16) . .
O17 Cd2 C41 84.5(2) . .
O18 Cd2 C41 80.07(18) . .
O10 Cd2 C41 156.20(18) . .
C28 Cd2 C41 152.51(18) . .
O18' Cd3 O19' 79(2) . .
O18' Cd3 O12 86.4(15) . .
O19' Cd3 O12 77.0(11) . .
O18' Cd3 O10 96.3(15) . .
O19' Cd3 O10 91.7(11) . .
O12 Cd3 O10 167.8(2) . .
O18' Cd3 O13 46.7(16) . .
O19' Cd3 O13 99.8(13) . .
O12 Cd3 O13 51.56(15) . .
O10 Cd3 O13 136.85(18) . .
O18' Cd3 O9 45.1(15) . .
O19' Cd3 O9 87.0(12) . .
O12 Cd3 O9 131.3(2) . .
O10 Cd3 O9 51.40(15) . .
O13 Cd3 O9 87.58(17) . .
N1 Co1 N5 176.10(18) . .
N1 Co1 N2 82.99(18) . .
N5 Co1 N2 95.00(18) . .
N1 Co1 N3 95.11(18) . .
N5 Co1 N3 87.05(17) . .
N2 Co1 N3 176.81(18) . .
N1 Co1 N4 89.60(18) . .
N5 Co1 N4 93.91(18) . .
N2 Co1 N4 94.99(18) . .
N3 Co1 N4 82.41(18) . .
N1 Co1 N6 93.26(18) . 3
N5 Co1 N6 83.29(17) . 3
N2 Co1 N6 87.34(18) . 3
N3 Co1 N6 95.34(18) . 3
N4 Co1 N6 176.51(18) . 3
C41 O13 Cd2 93.1(3) . .
C41 O13 Cd3 86.6(3) . .
Cd2 O13 Cd3 16.38(7) . .
C28 O10 Cd3 97.8(4) . .
C28 O10 Cd2 83.8(3) . .
Cd3 O10 Cd2 16.90(8) . .
C42 O15 Cd1 138.5(4) . .
C41 O12 Cd3 99.2(4) . .
C41 O12 Cd2 92.0(3) . .
Cd3 O12 Cd2 18.14(9) . .
C12 C11 C10 120.8(5) . .
C12 C11 C14 118.8(5) . .
C10 C11 C14 120.3(5) . .
C28 O9 Cd2 99.5(4) . .
C28 O9 Cd3 87.9(4) . .
Cd2 O9 Cd3 14.90(7) . .
O10 C28 O9 122.5(6) . .
O10 C28 C25 119.9(5) . 2_454
O9 C28 C25 117.6(6) . 2_454
O10 C28 Cd2 69.2(3) . .
O9 C28 Cd2 53.3(3) . .
C25 C28 Cd2 170.9(4) 2_454 .
C29 N5 C33 118.6(4) . .
C29 N5 Co1 128.0(4) . .
C33 N5 Co1 113.4(3) . .
C15 N3 C19 118.8(5) . .
C15 N3 Co1 128.0(4) . .
C19 N3 Co1 113.2(4) . .
O13 C41 O12 120.8(5) . .
O13 C41 C37 120.7(5) . .
O12 C41 C37 118.5(5) . .
O13 C41 Cd2 59.9(3) . .
O12 C41 Cd2 60.9(3) . .
C37 C41 Cd2 176.0(4) . .
C38 C39 C40 119.5(5) . .
C38 C39 C42 123.1(5) . .
C40 C39 C42 117.2(5) . .
N5 C33 C32 121.9(5) . .
N5 C33 C34 115.4(4) . .
C32 C33 C34 122.6(5) . .
C20 N4 C21 116.7(4) . .
C20 N4 Co1 115.8(4) . .
C21 N4 Co1 127.6(3) . .
C34 N6 C35 116.1(4) 3 .
C34 N6 Co1 114.0(3) 3 3
C35 N6 Co1 127.9(3) . 3
C9 C10 C11 118.8(5) . .
C9 C10 H10 120.6 . .
C11 C10 H10 120.6 . .
C6 N2 C7 117.8(4) . .
C6 N2 Co1 115.3(4) . .
C7 N2 Co1 124.7(3) . .
C13 O2 Cd1 146.2(4) . .
C39 C38 C37 120.1(5) . .
C39 C38 H40 120.0 . .
C37 C38 H40 120.0 . .
O7 C27 O8 122.3(7) . .
O7 C27 C23 122.3(7) . .
O8 C27 C23 115.4(6) . .
O11 C34 N6 127.7(5) . 3
O11 C34 C33 118.9(5) . .
N6 C34 C33 113.4(4) 3 .
C10 C9 C8 120.5(5) . .
C10 C9 C13 122.6(5) . .
C8 C9 C13 116.8(5) . .
C36 C37 C38 119.9(5) . .
C36 C37 C41 120.0(5) . .
C38 C37 C41 119.9(5) . .
C31 C30 C29 119.5(5) . .
C31 C30 H29 120.3 . .
C29 C30 H29 120.3 . .
C26 C25 C24 119.3(5) . .
C26 C25 C28 119.2(5) . 2_444
C24 C25 C28 121.4(5) . 2_444
O2 C13 O3 125.2(5) . .
O2 C13 C9 117.0(5) . .
O3 C13 C9 117.8(5) . .
C40 C35 C36 118.5(5) . .
C40 C35 N6 119.7(4) . .
C36 C35 N6 121.8(4) . .
C24 C23 C22 120.9(5) . .
C24 C23 C27 124.1(6) . .
C22 C23 C27 115.0(5) . .
C1 N1 C5 118.6(5) . .
C1 N1 Co1 127.6(4) . .
C5 N1 Co1 113.8(3) . .
O5 C14 O4 124.4(5) . .
O5 C14 C11 122.0(5) . .
O4 C14 C11 113.6(5) . .
O6 C20 N4 126.7(5) . .
O6 C20 C19 120.9(5) . .
N4 C20 C19 112.4(5) . .
N1 C5 C4 122.2(6) . .
N1 C5 C6 114.7(5) . .
C4 C5 C6 123.1(6) . .
C21 C22 C23 120.7(5) . .
C21 C22 H26 119.7 . .
C23 C22 H26 119.7 . .
Cd1 O16 HW1A 125(4) . .
Cd1 O16 HW1B 124(4) . .
HW1A O16 HW1B 105(3) . .
C33 C32 C31 119.0(5) . .
C33 C32 H31 120.5 . .
C31 C32 H31 120.5 . .
O15 C42 O14 125.1(5) . .
O15 C42 C39 117.3(5) . .
O14 C42 C39 117.5(5) . .
N3 C19 C18 121.7(6) . .
N3 C19 C20 116.1(5) . .
C18 C19 C20 122.3(5) . .
C11 C12 C7 120.2(5) . .
C11 C12 H8 119.9 . .
C7 C12 H8 119.9 . .
C23 C24 C25 119.4(5) . .
C23 C24 H24 120.3 . .
C25 C24 H24 120.3 . .
O1 C6 N2 127.8(5) . .
O1 C6 C5 119.8(5) . .
N2 C6 C5 112.4(5) . .
C17 C18 C19 118.8(6) . .
C17 C18 H18 120.6 . .
C19 C18 H18 120.6 . .
C9 C8 C7 121.0(5) . .
C9 C8 H12 119.5 . .
C7 C8 H12 119.5 . .
C37 C36 C35 120.7(5) . .
C37 C36 H38 119.6 . .
C35 C36 H38 119.6 . .
C3 C2 C1 119.7(6) . .
C3 C2 H4 120.2 . .
C1 C2 H4 120.2 . .
C30 C31 C32 119.2(5) . .
C30 C31 H30 120.4 . .
C32 C31 H30 120.4 . .
C35 C40 C39 121.3(5) . .
C35 C40 H36 119.3 . .
C39 C40 H36 119.3 . .
C22 C21 C26 119.1(5) . .
C22 C21 N4 120.1(5) . .
C26 C21 N4 120.8(5) . .
C8 C7 C12 118.6(5) . .
C8 C7 N2 120.0(4) . .
C12 C7 N2 121.3(4) . .
C2 C3 C4 119.0(6) . .
C2 C3 H3 120.5 . .
C4 C3 H3 120.5 . .
C5 C4 C3 118.9(7) . .
C5 C4 H2 120.6 . .
C3 C4 H2 120.6 . .
N1 C1 C2 121.6(6) . .
N1 C1 H5 119.2 . .
C2 C1 H5 119.2 . .
C25 C26 C21 120.6(5) . .
C25 C26 H22 119.7 . .
C21 C26 H22 119.7 . .
C16 C17 C18 119.6(6) . .
C16 C17 H17 120.2 . .
C18 C17 H17 120.2 . .
N5 C29 C30 121.6(5) . .
N5 C29 H28 119.2 . .
C30 C29 H28 119.2 . .
N3 C15 C16 121.6(5) . .
N3 C15 H15 119.2 . .
C16 C15 H15 119.2 . .
C17 C16 C15 119.5(6) . .
C17 C16 H16 120.2 . .
C15 C16 H16 120.2 . .

loop_
_geom_bond_atom_site_label_1
_geom_bond_atom_site_label_2
_geom_bond_distance
_geom_bond_site_symmetry_2
Cd1 O2 2.173(4) .
Cd1 O2 2.173(4) 3
Cd1 O15 2.190(4) 3
Cd1 O15 2.190(4) .
Cd1 O16 2.220(6) .
Cd1 O16 2.220(6) 3
Cd2 O9 2.225(5) .
Cd2 O19 2.245(6) .
Cd2 O13 2.374(4) .
Cd2 O12 2.395(4) .
Cd2 O17 2.397(6) .
Cd2 O18 2.412(6) .
Cd2 O10 2.574(4) .
Cd2 C28 2.737(6) .
Cd2 C41 2.740(5) .
Cd3 O18' 1.61(6) .
Cd3 O19' 2.25(6) .
Cd3 O12 2.343(5) .
Cd3 O10 2.431(5) .
Cd3 O13 2.613(5) .
Cd3 O9 2.633(6) .
Co1 N1 1.923(4) .
Co1 N5 1.943(4) .
Co1 N2 1.945(4) .
Co1 N3 1.954(4) .
Co1 N4 1.958(4) .
Co1 N6 1.972(4) 3
O13 C41 1.245(7) .
O4 C14 1.308(7) .
O11 C34 1.232(7) .
O14 C42 1.270(7) .
O10 C28 1.248(8) .
O15 C42 1.231(7) .
O12 C41 1.250(7) .
O3 C13 1.257(7) .
O6 C20 1.243(7) .
C11 C12 1.383(7) .
C11 C10 1.397(7) .
C11 C14 1.495(7) .
O8 C27 1.307(9) .
O9 C28 1.266(7) .
C28 C25 1.496(8) 2_454
N5 C29 1.334(7) .
N5 C33 1.352(7) .
N3 C15 1.339(7) .
N3 C19 1.349(7) .
C41 C37 1.495(7) .
C39 C38 1.377(7) .
C39 C40 1.396(7) .
C39 C42 1.506(7) .
C33 C32 1.369(7) .
C33 C34 1.489(7) .
N4 C20 1.333(7) .
N4 C21 1.425(7) .
O1 C6 1.244(7) .
N6 C34 1.339(7) 3
N6 C35 1.428(6) .
N6 Co1 1.972(4) 3
C10 C9 1.376(7) .
C10 H10 0.9300 .
N2 C6 1.313(7) .
N2 C7 1.439(6) .
O2 C13 1.218(7) .
C38 C37 1.392(7) .
C38 H40 0.9300 .
C27 O7 1.184(9) .
C27 C23 1.491(9) .
C34 N6 1.339(7) 3
C9 C8 1.384(7) .
C9 C13 1.508(7) .
C37 C36 1.388(7) .
C30 C31 1.366(9) .
C30 C29 1.379(8) .
C30 H29 0.9300 .
C25 C26 1.389(8) .
C25 C24 1.404(8) .
C25 C28 1.496(8) 2_444
O5 C14 1.217(7) .
C35 C40 1.385(7) .
C35 C36 1.393(7) .
C23 C24 1.374(8) .
C23 C22 1.380(8) .
N1 C1 1.336(7) .
N1 C5 1.338(7) .
C20 C19 1.475(8) .
C5 C4 1.368(9) .
C5 C6 1.502(8) .
C22 C21 1.376(8) .
C22 H26 0.9300 .
O16 HW1A 0.84(2) .
O16 HW1B 0.85(2) .
C32 C31 1.374(8) .
C32 H31 0.9300 .
C19 C18 1.378(8) .
C12 C7 1.389(7) .
C12 H8 0.9300 .
C24 H24 0.9300 .
C18 C17 1.369(10) .
C18 H18 0.9300 .
C8 C7 1.389(7) .
C8 H12 0.9300 .
C36 H38 0.9300 .
C2 C3 1.355(11) .
C2 C1 1.376(9) .
C2 H4 0.9300 .
C31 H30 0.9300 .
C40 H36 0.9300 .
C21 C26 1.395(7) .
C3 C4 1.381(10) .
C3 H3 0.9300 .
C4 H2 0.9300 .
C1 H5 0.9300 .
C26 H22 0.9300 .
C17 C16 1.365(11) .
C17 H17 0.9300 .
C29 H28 0.9300 .
C15 C16 1.372(9) .
C15 H15 0.9300 .
C16 H16 0.9300 .

loop_
_geom_torsion_atom_site_label_1
_geom_torsion_atom_site_label_2
_geom_torsion_atom_site_label_3
_geom_torsion_atom_site_label_4
_geom_torsion
_geom_torsion_site_symmetry_1
_geom_torsion_site_symmetry_4
O9 Cd2 O13 C41 173.7(4) . .
O19 Cd2 O13 C41 6.0(6) . .
O12 Cd2 O13 C41 -1.1(4) . .
O17 Cd2 O13 C41 87.8(4) . .
O18 Cd2 O13 C41 -94.8(4) . .
O10 Cd2 O13 C41 -138.2(4) . .
C28 Cd2 O13 C41 -168.8(4) . .
O9 Cd2 O13 Cd3 -119.5(3) . .
O19 Cd2 O13 Cd3 72.8(4) . .
O12 Cd2 O13 Cd3 65.6(3) . .
O17 Cd2 O13 Cd3 154.5(3) . .
O18 Cd2 O13 Cd3 -28.0(2) . .
O10 Cd2 O13 Cd3 -71.5(3) . .
C28 Cd2 O13 Cd3 -102.0(3) . .
C41 Cd2 O13 Cd3 66.7(4) . .
O18' Cd3 O13 C41 137(2) . .
O19' Cd3 O13 C41 72.2(13) . .
O12 Cd3 O13 C41 7.5(4) . .
O10 Cd3 O13 C41 175.4(4) . .
O9 Cd3 O13 C41 158.8(4) . .
O18' Cd3 O13 Cd2 24(2) . .
O19' Cd3 O13 Cd2 -41.0(12) . .
O12 Cd3 O13 Cd2 -105.7(3) . .
O10 Cd3 O13 Cd2 62.2(3) . .
O9 Cd3 O13 Cd2 45.5(2) . .
O18' Cd3 O10 C28 8.8(19) . .
O19' Cd3 O10 C28 88.3(14) . .
O12 Cd3 O10 C28 111.0(12) . .
O13 Cd3 O10 C28 -18.0(5) . .
O9 Cd3 O10 C28 3.5(4) . .
O18' Cd3 O10 Cd2 -25.5(19) . .
O19' Cd3 O10 Cd2 54.0(14) . .
O12 Cd3 O10 Cd2 76.7(12) . .
O13 Cd3 O10 Cd2 -52.3(3) . .
O9 Cd3 O10 Cd2 -30.8(3) . .
O9 Cd2 O10 C28 -1.6(4) . .
O19 Cd2 O10 C28 139.7(4) . .
O13 Cd2 O10 C28 -64.5(5) . .
O12 Cd2 O10 C28 -166.8(4) . .
O17 Cd2 O10 C28 60.4(4) . .
O18 Cd2 O10 C28 -108.0(4) . .
C41 Cd2 O10 C28 -113.0(5) . .
O9 Cd2 O10 Cd3 144.2(3) . .
O19 Cd2 O10 Cd3 -74.4(3) . .
O13 Cd2 O10 Cd3 81.3(3) . .
O12 Cd2 O10 Cd3 -20.9(4) . .
O17 Cd2 O10 Cd3 -153.8(3) . .
O18 Cd2 O10 Cd3 37.8(3) . .
C28 Cd2 O10 Cd3 145.8(4) . .
C41 Cd2 O10 Cd3 32.8(4) . .
O2 Cd1 O15 C42 63.1(6) . .
O2 Cd1 O15 C42 -116.9(6) 3 .
O15 Cd1 O15 C42 -77(12) 3 .
O16 Cd1 O15 C42 -28.5(6) . .
O16 Cd1 O15 C42 151.5(6) 3 .
O18' Cd3 O12 C41 -41.7(19) . .
O19' Cd3 O12 C41 -121.5(15) . .
O10 Cd3 O12 C41 -144.9(11) . .
O13 Cd3 O12 C41 -7.6(4) . .
O9 Cd3 O12 C41 -47.4(6) . .
O18' Cd3 O12 Cd2 25.7(19) . .
O19' Cd3 O12 Cd2 -54.1(14) . .
O10 Cd3 O12 Cd2 -77.5(12) . .
O13 Cd3 O12 Cd2 59.8(3) . .
O9 Cd3 O12 Cd2 20.0(2) . .
O9 Cd2 O12 C41 -12.1(8) . .
O19 Cd2 O12 C41 -173.9(5) . .
O13 Cd2 O12 C41 1.1(4) . .
O17 Cd2 O12 C41 -85.4(4) . .
O18 Cd2 O12 C41 78.0(4) . .
O10 Cd2 O12 C41 134.5(4) . .
C28 Cd2 O12 C41 97.7(10) . .
O9 Cd2 O12 Cd3 -126.3(6) . .
O19 Cd2 O12 Cd3 71.8(3) . .
O13 Cd2 O12 Cd3 -113.1(3) . .
O17 Cd2 O12 Cd3 160.4(3) . .
O18 Cd2 O12 Cd3 -36.2(2) . .
O10 Cd2 O12 Cd3 20.2(3) . .
C28 Cd2 O12 Cd3 -16.5(10) . .
C41 Cd2 O12 Cd3 -114.2(5) . .
O19 Cd2 O9 C28 -41.4(5) . .
O13 Cd2 O9 C28 148.0(4) . .
O12 Cd2 O9 C28 159.0(5) . .
O17 Cd2 O9 C28 -127.9(4) . .
O18 Cd2 O9 C28 70.9(4) . .
O10 Cd2 O9 C28 1.6(4) . .
C41 Cd2 O9 C28 151.8(4) . .
O19 Cd2 O9 Cd3 -80.6(4) . .
O13 Cd2 O9 Cd3 108.8(3) . .
O12 Cd2 O9 Cd3 119.8(6) . .
O17 Cd2 O9 Cd3 -167.1(3) . .
O18 Cd2 O9 Cd3 31.6(3) . .
O10 Cd2 O9 Cd3 -37.6(3) . .
C28 Cd2 O9 Cd3 -39.3(5) . .
C41 Cd2 O9 Cd3 112.5(3) . .
O18' Cd3 O9 C28 -176(3) . .
O19' Cd3 O9 C28 -98.0(13) . .
O12 Cd3 O9 C28 -167.8(4) . .
O10 Cd3 O9 C28 -3.4(3) . .
O13 Cd3 O9 C28 162.1(4) . .
O18' Cd3 O9 Cd2 -35(3) . .
O19' Cd3 O9 Cd2 43.4(13) . .
O12 Cd3 O9 Cd2 -26.5(3) . .
O10 Cd3 O9 Cd2 138.0(3) . .
O13 Cd3 O9 Cd2 -56.6(2) . .
Cd3 O10 C28 O9 -6.7(7) . .
Cd2 O10 C28 O9 2.8(6) . .
Cd3 O10 C28 C25 170.3(5) . 2_454
Cd2 O10 C28 C25 179.8(5) . 2_454
Cd3 O10 C28 Cd2 -9.48(12) . .
Cd2 O9 C28 O10 -3.2(7) . .
Cd3 O9 C28 O10 6.1(6) . .
Cd2 O9 C28 C25 179.7(4) . 2_454
Cd3 O9 C28 C25 -170.9(5) . 2_454
Cd3 O9 C28 Cd2 9.37(12) . .
O9 Cd2 C28 O10 177.1(6) . .
O19 Cd2 C28 O10 -39.0(4) . .
O13 Cd2 C28 O10 137.5(3) . .
O12 Cd2 C28 O10 48.2(11) . .
O17 Cd2 C28 O10 -128.6(4) . .
O18 Cd2 C28 O10 67.9(4) . .
C41 Cd2 C28 O10 126.4(5) . .
O19 Cd2 C28 O9 143.9(5) . .
O13 Cd2 C28 O9 -39.6(5) . .
O12 Cd2 C28 O9 -128.9(9) . .
O17 Cd2 C28 O9 54.3(5) . .
O18 Cd2 C28 O9 -109.2(4) . .
O10 Cd2 C28 O9 -177.1(6) . .
C41 Cd2 C28 O9 -50.6(6) . .
O9 Cd2 C28 C25 -2(2) . 2_454
O19 Cd2 C28 C25 142(3) . 2_454
O13 Cd2 C28 C25 -41(3) . 2_454
O12 Cd2 C28 C25 -131(2) . 2_454
O17 Cd2 C28 C25 53(3) . 2_454
O18 Cd2 C28 C25 -111(3) . 2_454
O10 Cd2 C28 C25 -179(100) . 2_454
C41 Cd2 C28 C25 -52(3) . 2_454
N1 Co1 N5 C29 156(3) . .
N2 Co1 N5 C29 97.5(5) . .
N3 Co1 N5 C29 -80.0(5) . .
N4 Co1 N5 C29 2.1(5) . .
N6 Co1 N5 C29 -175.8(5) 3 .
N1 Co1 N5 C33 -23(3) . .
N2 Co1 N5 C33 -81.6(4) . .
N3 Co1 N5 C33 100.8(4) . .
N4 Co1 N5 C33 -177.0(3) . .
N6 Co1 N5 C33 5.1(3) 3 .
N1 Co1 N3 C15 90.0(5) . .
N5 Co1 N3 C15 -86.8(5) . .
N2 Co1 N3 C15 143(3) . .
N4 Co1 N3 C15 178.9(5) . .
N6 Co1 N3 C15 -3.8(5) 3 .
N1 Co1 N3 C19 -92.4(4) . .
N5 Co1 N3 C19 90.9(4) . .
N2 Co1 N3 C19 -39(3) . .
N4 Co1 N3 C19 -3.5(4) . .
N6 Co1 N3 C19 173.9(4) 3 .
Cd2 O13 C41 O12 2.1(7) . .
Cd3 O13 C41 O12 -13.0(6) . .
Cd2 O13 C41 C37 -175.4(5) . .
Cd3 O13 C41 C37 169.5(5) . .
Cd3 O13 C41 Cd2 -15.04(9) . .
Cd3 O12 C41 O13 14.7(7) . .
Cd2 O12 C41 O13 -2.1(7) . .
Cd3 O12 C41 C37 -167.8(5) . .
Cd2 O12 C41 C37 175.5(5) . .
Cd3 O12 C41 Cd2 16.71(11) . .
O9 Cd2 C41 O13 -8.0(5) . .
O19 Cd2 C41 O13 -175.6(4) . .
O12 Cd2 C41 O13 178.0(7) . .
O17 Cd2 C41 O13 -89.7(4) . .
O18 Cd2 C41 O13 79.5(4) . .
O10 Cd2 C41 O13 84.5(5) . .
C28 Cd2 C41 O13 19.8(6) . .
O9 Cd2 C41 O12 174.0(4) . .
O19 Cd2 C41 O12 6.4(5) . .
O13 Cd2 C41 O12 -178.0(7) . .
O17 Cd2 C41 O12 92.3(5) . .
O18 Cd2 C41 O12 -98.4(4) . .
O10 Cd2 C41 O12 -93.5(5) . .
C28 Cd2 C41 O12 -158.1(5) . .
O9 Cd2 C41 C37 91(6) . .
O19 Cd2 C41 C37 -76(6) . .
O13 Cd2 C41 C37 99(6) . .
O12 Cd2 C41 C37 -83(6) . .
O17 Cd2 C41 C37 10(6) . .
O18 Cd2 C41 C37 179(100) . .
O10 Cd2 C41 C37 -176(6) . .
C28 Cd2 C41 C37 119(6) . .
C29 N5 C33 C32 -2.1(7) . .
Co1 N5 C33 C32 177.1(4) . .
C29 N5 C33 C34 178.0(5) . .
Co1 N5 C33 C34 -2.8(5) . .
N1 Co1 N4 C20 98.5(4) . .
N5 Co1 N4 C20 -83.2(4) . .
N2 Co1 N4 C20 -178.5(4) . .
N3 Co1 N4 C20 3.3(4) . .
N6 Co1 N4 C20 -47(3) 3 .
N1 Co1 N4 C21 -80.7(4) . .
N5 Co1 N4 C21 97.6(4) . .
N2 Co1 N4 C21 2.2(4) . .
N3 Co1 N4 C21 -175.9(5) . .
N6 Co1 N4 C21 134(3) 3 .
C12 C11 C10 C9 -0.2(8) . .
C14 C11 C10 C9 -177.3(5) . .
N1 Co1 N2 C6 -8.4(4) . .
N5 Co1 N2 C6 168.3(4) . .
N3 Co1 N2 C6 -62(3) . .
N4 Co1 N2 C6 -97.3(4) . .
N6 Co1 N2 C6 85.3(4) 3 .
N1 Co1 N2 C7 -170.9(4) . .
N5 Co1 N2 C7 5.8(4) . .
N3 Co1 N2 C7 136(3) . .
N4 Co1 N2 C7 100.1(4) . .
N6 Co1 N2 C7 -77.3(4) 3 .
O2 Cd1 O2 C13 147(100) 3 .
O15 Cd1 O2 C13 153.6(10) 3 .
O15 Cd1 O2 C13 -26.4(10) . .
O16 Cd1 O2 C13 66.2(10) . .
O16 Cd1 O2 C13 -113.8(10) 3 .
C40 C39 C38 C37 0.3(8) . .
C42 C39 C38 C37 -173.9(5) . .
N5 C33 C34 O11 177.4(5) . .
C32 C33 C34 O11 -2.5(8) . .
N5 C33 C34 N6 -2.7(6) . 3
C32 C33 C34 N6 177.4(5) . 3
C11 C10 C9 C8 -1.6(8) . .
C11 C10 C9 C13 178.9(5) . .
C39 C38 C37 C36 -1.0(8) . .
C39 C38 C37 C41 173.8(5) . .
O13 C41 C37 C36 174.0(6) . .
O12 C41 C37 C36 -3.5(9) . .
Cd2 C41 C37 C36 77(6) . .
O13 C41 C37 C38 -0.7(9) . .
O12 C41 C37 C38 -178.3(6) . .
Cd2 C41 C37 C38 -98(6) . .
Cd1 O2 C13 O3 0.4(14) . .
Cd1 O2 C13 C9 -178.9(7) . .
C10 C9 C13 O2 174.5(6) . .
C8 C9 C13 O2 -5.0(8) . .
C10 C9 C13 O3 -4.9(9) . .
C8 C9 C13 O3 175.6(6) . .
C34 N6 C35 C40 48.6(7) 3 .
Co1 N6 C35 C40 -114.4(5) 3 .
C34 N6 C35 C36 -128.2(5) 3 .
Co1 N6 C35 C36 68.9(6) 3 .
O7 C27 C23 C24 177.4(7) . .
O8 C27 C23 C24 -2.3(10) . .
O7 C27 C23 C22 -0.9(11) . .
O8 C27 C23 C22 179.4(6) . .
N5 Co1 N1 C1 127(3) . .
N2 Co1 N1 C1 -173.6(5) . .
N3 Co1 N1 C1 3.8(5) . .
N4 Co1 N1 C1 -78.5(5) . .
N6 Co1 N1 C1 99.5(5) 3 .
N5 Co1 N1 C5 -52(3) . .
N2 Co1 N1 C5 6.7(4) . .
N3 Co1 N1 C5 -175.9(4) . .
N4 Co1 N1 C5 101.8(4) . .
N6 Co1 N1 C5 -80.2(4) 3 .
C12 C11 C14 O5 -11.3(9) . .
C10 C11 C14 O5 165.9(6) . .
C12 C11 C14 O4 168.6(5) . .
C10 C11 C14 O4 -14.2(8) . .
C21 N4 C20 O6 -3.4(9) . .
Co1 N4 C20 O6 177.3(5) . .
C21 N4 C20 C19 176.9(5) . .
Co1 N4 C20 C19 -2.5(6) . .
C1 N1 C5 C4 -1.2(9) . .
Co1 N1 C5 C4 178.6(5) . .
C1 N1 C5 C6 176.0(5) . .
Co1 N1 C5 C6 -4.3(6) . .
C24 C23 C22 C21 0.7(8) . .
C27 C23 C22 C21 179.1(5) . .
N5 C33 C32 C31 0.3(8) . .
C34 C33 C32 C31 -179.8(5) . .
Cd1 O15 C42 O14 -41.1(10) . .
Cd1 O15 C42 C39 142.0(5) . .
C38 C39 C42 O15 156.7(6) . .
C40 C39 C42 O15 -17.7(8) . .
C38 C39 C42 O14 -20.4(9) . .
C40 C39 C42 O14 165.2(6) . .
C15 N3 C19 C18 -0.1(9) . .
Co1 N3 C19 C18 -178.0(6) . .
C15 N3 C19 C20 -179.0(5) . .
Co1 N3 C19 C20 3.1(7) . .
O6 C20 C19 N3 179.8(6) . .
N4 C20 C19 N3 -0.5(8) . .
O6 C20 C19 C18 0.9(10) . .
N4 C20 C19 C18 -179.3(6) . .
C10 C11 C12 C7 2.9(8) . .
C14 C11 C12 C7 -179.9(5) . .
C22 C23 C24 C25 0.0(8) . .
C27 C23 C24 C25 -178.2(6) . .
C26 C25 C24 C23 -0.7(8) . .
C28 C25 C24 C23 176.0(5) 2_444 .
C7 N2 C6 O1 -9.4(9) . .
Co1 N2 C6 O1 -173.2(6) . .
C7 N2 C6 C5 171.7(5) . .
Co1 N2 C6 C5 7.9(6) . .
N1 C5 C6 O1 178.6(6) . .
C4 C5 C6 O1 -4.3(10) . .
N1 C5 C6 N2 -2.4(7) . .
C4 C5 C6 N2 174.7(6) . .
N3 C19 C18 C17 -0.1(12) . .
C20 C19 C18 C17 178.6(8) . .
C10 C9 C8 C7 0.7(8) . .
C13 C9 C8 C7 -179.8(5) . .
C38 C37 C36 C35 0.7(8) . .
C41 C37 C36 C35 -174.0(5) . .
C40 C35 C36 C37 0.3(8) . .
N6 C35 C36 C37 177.1(5) . .
C29 C30 C31 C32 -0.5(9) . .
C33 C32 C31 C30 1.0(8) . .
C36 C35 C40 C39 -1.0(8) . .
N6 C35 C40 C39 -177.9(5) . .
C38 C39 C40 C35 0.7(8) . .
C42 C39 C40 C35 175.3(5) . .
C23 C22 C21 C26 -0.7(8) . .
C23 C22 C21 N4 179.3(5) . .
C20 N4 C21 C22 -111.7(6) . .
Co1 N4 C21 C22 67.6(6) . .
C20 N4 C21 C26 68.3(7) . .
Co1 N4 C21 C26 -112.5(5) . .
C9 C8 C7 C12 2.0(8) . .
C9 C8 C7 N2 -175.3(5) . .
C11 C12 C7 C8 -3.8(8) . .
C11 C12 C7 N2 173.5(5) . .
C6 N2 C7 C8 -50.7(7) . .
Co1 N2 C7 C8 111.4(5) . .
C6 N2 C7 C12 132.1(6) . .
Co1 N2 C7 C12 -65.8(6) . .
C1 C2 C3 C4 -0.6(12) . .
N1 C5 C4 C3 -0.4(11) . .
C6 C5 C4 C3 -177.3(7) . .
C2 C3 C4 C5 1.3(12) . .
C5 N1 C1 C2 1.8(9) . .
Co1 N1 C1 C2 -177.8(5) . .
C3 C2 C1 N1 -1.0(11) . .
C24 C25 C26 C21 0.7(8) . .
C28 C25 C26 C21 -176.0(5) 2_444 .
C22 C21 C26 C25 0.0(8) . .
N4 C21 C26 C25 -180.0(5) . .
C19 C18 C17 C16 0.0(14) . .
C33 N5 C29 C30 2.6(8) . .
Co1 N5 C29 C30 -176.5(4) . .
C31 C30 C29 N5 -1.3(8) . .
C19 N3 C15 C16 0.6(9) . .
Co1 N3 C15 C16 178.1(5) . .
C18 C17 C16 C15 0.4(14) . .
N3 C15 C16 C17 -0.7(11) . .
